data_1534034
loop_
_publ_author_name
'Poltavets, V.'
'Vidyasagar, K.'
'Jansen, M.'

_publ_section_title
;
 Crystal structures and magnetic properties of Ca Sbx Mn1-x O3 perovskites
;
_journal_name_full 'Journal of Solid State Chemistry'
_journal_page_first 1285
_journal_page_last 1291
_journal_volume 177
_journal_year 2004
_chemical_formula_sum 'Ca Mn0.8 O3 Sb0.2'
_chemical_name_systematic 'Ca ((Sb0.2 Mn0.8) O3)'
_space_group_IT_number 11
_symmetry_space_group_name_Hall '-P 2yb'
_symmetry_space_group_name_H-M 'P 1 21/m 1'
_cell_angle_alpha 90
_cell_angle_beta 91.054
_cell_angle_gamma 90
_cell_formula_units_Z 4
_cell_length_a 5.352
_cell_length_b 7.5199
_cell_length_c 5.3978
_cell_volume 217.206
_citation_journal_id_ASTM JSSCBI
_cod_data_source_file Poltavets_JSSCBI_2004_1656.cif
_cod_data_source_block Ca1Mn0.8O3Sb0.2
_cod_original_cell_volume 217.2058
_cod_original_formula_sum 'Ca1 Mn0.8 O3 Sb0.2'
_cod_database_code 1534034

loop_
_symmetry_equiv_pos_as_xyz
x,y,z
-x,y+1/2,-z
-x,-y,-z
x,-y-1/2,z

loop_
_atom_site_label
_atom_site_type_symbol
_atom_site_fract_x
_atom_site_fract_y
_atom_site_fract_z
_atom_site_occupancy
_atom_site_U_iso_or_equiv
O3 O-2 0.279 0.047 0.249 1 0.0
O1 O-2 -0.037 0.25 0.51 1 0.0
Mn1 Mn+3 0.5 0 0 0.8 0.0
Ca1 Ca+2 -0.013 0.25 -0.017 1 0.0
Sb2 Sb+5 0 0 0.5 0.2 0.0
Ca2 Ca+2 0.512 0.25 0.466 1 0.0
O4 O-2 0.186 0.051 0.801 1 0.0
Mn2 Mn+3 0 0 0.5 0.8 0.0
O2 O-2 0.554 0.25 -0.004 1 0.0
Sb1 Sb+5 0.5 0 0 0.2 0.0
